data_7109800
loop_
_publ_author_name
'Li Xiang'
'Kazushi Mashima'
'Zuowei Xie'

_publ_section_title
;
 Reaction of [eta^1^:eta^5^-(Me2NCH2CH2)C2B9H10]TaMe3 with aryl
 isonitriles: tantallacarborane-mediated facile cleavage of C-N multiple
 bonds
;
_journal_name_full Chem.Commun.
_journal_page_first 9039
_journal_paper_doi 10.1039/c3cc44446e
_journal_volume 49
_journal_year 2013
_chemical_formula_sum 'C21 H42 B9 N2 O Ta'
_chemical_formula_weight 616.81
_chemical_name_systematic
; 
 ? 
;
_space_group_IT_number 61
_symmetry_cell_setting orthorhombic
_symmetry_space_group_name_Hall '-P 2ac 2ab'
_symmetry_space_group_name_H-M 'P b c a'
_atom_sites_solution_hydrogens geom
_atom_sites_solution_primary direct
_atom_sites_solution_secondary difmap
_audit_creation_method SHELXL-97
_cell_angle_alpha 90.00
_cell_angle_beta 90.00
_cell_angle_gamma 90.00
_cell_formula_units_Z 8
_cell_length_a 14.7587(18)
_cell_length_b 18.933(3)
_cell_length_c 19.809(3)
_cell_measurement_temperature 296(2)
_cell_volume 5535.2(14)
_computing_structure_refinement 'SHELXL-97 (Sheldrick, 1997)'
_computing_structure_solution 'SHELXS-97 (Sheldrick, 1990)'
_diffrn_ambient_temperature 296(2)
_diffrn_measured_fraction_theta_full 0.999
_diffrn_measured_fraction_theta_max 0.999
_diffrn_radiation_monochromator graphite
_diffrn_radiation_source 'fine-focus sealed tube'
_diffrn_radiation_type MoK\a
_diffrn_radiation_wavelength 0.71073
_diffrn_reflns_av_R_equivalents 0.0895
_diffrn_reflns_av_sigmaI/netI 0.0522
_diffrn_reflns_limit_h_max 17
_diffrn_reflns_limit_h_min -16
_diffrn_reflns_limit_k_max 22
_diffrn_reflns_limit_k_min -22
_diffrn_reflns_limit_l_max 23
_diffrn_reflns_limit_l_min -23
_diffrn_reflns_number 40396
_diffrn_reflns_theta_full 25.24
_diffrn_reflns_theta_max 25.24
_diffrn_reflns_theta_min 2.03
_exptl_absorpt_coefficient_mu 3.989
_exptl_absorpt_correction_T_max 0.5026
_exptl_absorpt_correction_T_min 0.2983
_exptl_absorpt_correction_type multi-scan
_exptl_crystal_colour orange
_exptl_crystal_density_diffrn 1.480
_exptl_crystal_density_method 'not measured'
_exptl_crystal_description block
_exptl_crystal_F_000 2464
_exptl_crystal_size_max 0.40
_exptl_crystal_size_mid 0.30
_exptl_crystal_size_min 0.20
_refine_diff_density_max 3.419
_refine_diff_density_min -2.184
_refine_diff_density_rms 0.186
_refine_ls_extinction_method none
_refine_ls_goodness_of_fit_ref 1.299
_refine_ls_hydrogen_treatment riding
_refine_ls_matrix_type full
_refine_ls_number_parameters 307
_refine_ls_number_reflns 5010
_refine_ls_number_restraints 0
_refine_ls_restrained_S_all 1.299
_refine_ls_R_factor_all 0.0745
_refine_ls_R_factor_gt 0.0512
_refine_ls_shift/su_max 0.002
_refine_ls_shift/su_mean 0.000
_refine_ls_structure_factor_coef Fsqd
_refine_ls_weighting_details 'calc w=1/[\s^2^(Fo^2^)+(0.1000P)^2^+0.0000P] where P=(Fo^2^+2Fc^2^)/3'
_refine_ls_weighting_scheme calc
_refine_ls_wR_factor_gt 0.1389
_refine_ls_wR_factor_ref 0.1830
_reflns_number_gt 3700
_reflns_number_total 5010
_reflns_threshold_expression >2sigma(I)
_cod_data_source_file c3cc44446e.txt
_cod_data_source_block 2a
_cod_original_cell_volume 5534.9(13)
_cod_original_sg_symbol_H-M Pbca
_cod_database_code 7109800

loop_
_symmetry_equiv_pos_as_xyz
'x, y, z'
'-x+1/2, -y, z+1/2'
'-x, y+1/2, -z+1/2'
'x+1/2, -y+1/2, -z'
'-x, -y, -z'
'x-1/2, y, -z-1/2'
'x, -y-1/2, z-1/2'
'-x-1/2, y-1/2, z'

loop_
_atom_site_label
_atom_site_type_symbol
_atom_site_fract_x
_atom_site_fract_y
_atom_site_fract_z
_atom_site_U_iso_or_equiv
_atom_site_adp_type
_atom_site_occupancy
_atom_site_symmetry_multiplicity
_atom_site_calc_flag
_atom_site_refinement_flags
Ta1 Ta 0.72299(2) 0.025532(15) 0.837068(15) 0.03621(19) Uani 1 1 d .
O1 O 0.8077(4) -0.0499(3) 0.8960(3) 0.0571(15) Uani 1 1 d .
C1 C 0.6626(6) -0.0276(4) 0.7278(5) 0.048(2) Uani 1 1 d .
C2 C 0.6527(5) 0.0563(4) 0.7257(4) 0.0466(19) Uani 1 1 d .
H2 H 0.5892 0.0805 0.7433 0.056 Uiso 1 1 calc R
C11 C 0.5808(5) -0.0709(4) 0.7507(4) 0.051(2) Uani 1 1 d .
H11A H 0.5271 -0.0420 0.7452 0.062 Uiso 1 1 calc R
H11B H 0.5748 -0.1110 0.7206 0.062 Uiso 1 1 calc R
C12 C 0.5822(6) -0.0983(5) 0.8225(5) 0.058(2) Uani 1 1 d .
H12A H 0.5221 -0.1151 0.8341 0.069 Uiso 1 1 calc R
H12B H 0.6232 -0.1383 0.8249 0.069 Uiso 1 1 calc R
C13 C 0.5952(7) -0.0686(6) 0.9417(5) 0.077(3) Uani 1 1 d .
H13A H 0.5427 -0.0986 0.9424 0.116 Uiso 1 1 calc R
H13B H 0.5855 -0.0289 0.9709 0.116 Uiso 1 1 calc R
H13C H 0.6470 -0.0948 0.9570 0.116 Uiso 1 1 calc R
C14 C 0.5790(7) 0.0278(4) 0.8606(5) 0.054(2) Uani 1 1 d .
H14A H 0.5615 0.0551 0.9000 0.064 Uiso 1 1 calc R
H14B H 0.5382 0.0337 0.8227 0.064 Uiso 1 1 calc R
C15 C 0.7911(5) 0.1480(4) 0.9353(4) 0.0426(18) Uani 1 1 d .
C16 C 0.7345(6) 0.1737(5) 0.9876(4) 0.052(2) Uani 1 1 d .
C17 C 0.7656(7) 0.2263(5) 1.0297(5) 0.067(3) Uani 1 1 d .
H17A H 0.7285 0.2428 1.0642 0.081 Uiso 1 1 calc R
C18 C 0.8513(9) 0.2550(5) 1.0213(5) 0.078(3) Uani 1 1 d .
H18A H 0.8713 0.2904 1.0502 0.094 Uiso 1 1 calc R
C19 C 0.9061(7) 0.2317(5) 0.9712(5) 0.068(3) Uani 1 1 d .
H19A H 0.9634 0.2515 0.9661 0.081 Uiso 1 1 calc R
C20 C 0.8776(6) 0.1777(4) 0.9265(4) 0.049(2) Uani 1 1 d .
C21 C 0.9407(6) 0.1559(5) 0.8716(5) 0.062(2) Uani 1 1 d .
H21A H 0.9128 0.1195 0.8449 0.093 Uiso 1 1 calc R
H21B H 0.9958 0.1382 0.8910 0.093 Uiso 1 1 calc R
H21C H 0.9540 0.1958 0.8434 0.093 Uiso 1 1 calc R
C22 C 0.6422(7) 0.1442(5) 0.9987(5) 0.070(3) Uani 1 1 d .
H22A H 0.6141 0.1679 1.0360 0.106 Uiso 1 1 calc R
H22B H 0.6468 0.0946 1.0084 0.106 Uiso 1 1 calc R
H22C H 0.6064 0.1509 0.9587 0.106 Uiso 1 1 calc R
C23 C 0.7473(6) 0.1848(4) 0.7618(4) 0.053(2) Uani 1 1 d .
H23A H 0.7724 0.1862 0.8076 0.064 Uiso 1 1 calc R
C24 C 0.6526(8) 0.2138(5) 0.7662(6) 0.093(4) Uani 1 1 d .
H24A H 0.6549 0.2620 0.7812 0.139 Uiso 1 1 calc R
H24B H 0.6180 0.1863 0.7977 0.139 Uiso 1 1 calc R
H24C H 0.6245 0.2117 0.7226 0.139 Uiso 1 1 calc R
C25 C 0.8068(10) 0.2326(5) 0.7185(5) 0.089(4) Uani 1 1 d .
H25A H 0.8024 0.2803 0.7346 0.134 Uiso 1 1 calc R
H25B H 0.7869 0.2305 0.6724 0.134 Uiso 1 1 calc R
H25C H 0.8686 0.2170 0.7213 0.134 Uiso 1 1 calc R
C26 C 0.8052(9) -0.1260(6) 0.9026(7) 0.090(4) Uani 1 1 d .
H26A H 0.7598 -0.1400 0.9354 0.108 Uiso 1 1 calc R
H26B H 0.7908 -0.1478 0.8596 0.108 Uiso 1 1 calc R
C27 C 0.8927(9) -0.1467(7) 0.9244(9) 0.130(6) Uani 1 1 d .
H27A H 0.9299 -0.1592 0.8858 0.156 Uiso 1 1 calc R
H27B H 0.8883 -0.1876 0.9538 0.156 Uiso 1 1 calc R
C28 C 0.9331(7) -0.0875(6) 0.9608(6) 0.077(3) Uani 1 1 d .
H28A H 0.9979 -0.0852 0.9528 0.093 Uiso 1 1 calc R
H28B H 0.9225 -0.0916 1.0090 0.093 Uiso 1 1 calc R
C29 C 0.8861(6) -0.0235(4) 0.9325(5) 0.060(2) Uani 1 1 d .
H29A H 0.8674 0.0080 0.9686 0.072 Uiso 1 1 calc R
H29B H 0.9262 0.0021 0.9024 0.072 Uiso 1 1 calc R
N1 N 0.6110(5) -0.0440(4) 0.8734(4) 0.0538(18) Uani 1 1 d .
N2 N 0.7598(5) 0.0938(4) 0.8946(3) 0.0434(15) Uani 1 1 d .
B3 B 0.7503(7) 0.1017(5) 0.7375(5) 0.045(2) Uani 1 1 d .
B4 B 0.8324(6) 0.0313(4) 0.7457(5) 0.045(2) Uani 1 1 d .
H4 H 0.8968 0.0384 0.7728 0.054 Uiso 1 1 calc R
B5 B 0.7709(6) -0.0484(6) 0.7410(5) 0.043(2) Uani 1 1 d .
H5 H 0.7919 -0.0969 0.7673 0.052 Uiso 1 1 calc R
B6 B 0.6441(8) 0.0109(6) 0.6505(5) 0.051(2) Uani 1 1 d .
H6 H 0.5817 0.0055 0.6206 0.061 Uiso 1 1 calc R
B7 B 0.7041(8) 0.0911(6) 0.6543(5) 0.051(3) Uani 1 1 d .
H7 H 0.6813 0.1377 0.6257 0.062 Uiso 1 1 calc R
B8 B 0.8182(8) 0.0725(6) 0.6667(4) 0.050(2) Uani 1 1 d .
H8 H 0.8716 0.1066 0.6458 0.060 Uiso 1 1 calc R
B9 B 0.8312(8) -0.0212(5) 0.6709(5) 0.047(2) Uani 1 1 d .
H9 H 0.8926 -0.0488 0.6537 0.056 Uiso 1 1 calc R
B10 B 0.7216(7) -0.0599(7) 0.6596(5) 0.053(3) Uani 1 1 d .
H10 H 0.7107 -0.1116 0.6356 0.063 Uiso 1 1 calc R
B11 B 0.7518(9) 0.0176(6) 0.6119(6) 0.059(3) Uani 1 1 d .
H11 H 0.7615 0.0161 0.5569 0.071 Uiso 1 1 calc R

loop_
_atom_site_aniso_label
_atom_site_aniso_U_11
_atom_site_aniso_U_22
_atom_site_aniso_U_33
_atom_site_aniso_U_23
_atom_site_aniso_U_13
_atom_site_aniso_U_12
Ta1 0.0353(3) 0.0275(3) 0.0458(3) -0.00062(12) -0.00155(12) 0.00047(11)
O1 0.064(4) 0.042(3) 0.065(4) 0.011(3) -0.019(3) 0.003(3)
C1 0.040(4) 0.028(4) 0.075(6) -0.009(4) -0.009(4) 0.000(3)
C2 0.049(5) 0.037(4) 0.054(5) -0.003(4) -0.005(4) 0.009(4)
C11 0.042(4) 0.041(4) 0.071(5) -0.019(4) -0.005(4) 0.002(4)
C12 0.046(5) 0.033(4) 0.094(7) 0.004(4) -0.005(4) -0.011(4)
C13 0.087(7) 0.070(7) 0.075(7) 0.009(6) 0.012(5) -0.030(6)
C14 0.058(6) 0.039(5) 0.064(5) -0.003(4) 0.031(5) -0.005(4)
C15 0.061(5) 0.025(4) 0.042(4) 0.001(3) -0.008(3) 0.003(3)
C16 0.074(6) 0.038(5) 0.044(4) 0.002(4) -0.005(4) 0.005(4)
C17 0.116(8) 0.037(6) 0.048(6) -0.007(4) -0.004(5) 0.000(6)
C18 0.134(10) 0.038(5) 0.062(6) -0.009(5) -0.026(6) -0.015(6)
C19 0.081(7) 0.051(6) 0.070(6) 0.001(5) -0.024(5) -0.015(5)
C20 0.059(5) 0.039(4) 0.050(5) 0.006(4) -0.017(4) 0.004(4)
C21 0.056(5) 0.056(5) 0.074(6) 0.001(5) -0.009(5) -0.010(4)
C22 0.091(8) 0.047(5) 0.073(7) -0.014(5) 0.022(5) 0.009(5)
C23 0.076(5) 0.029(4) 0.054(5) 0.002(4) -0.010(4) -0.001(4)
C24 0.100(8) 0.039(5) 0.140(11) -0.025(6) -0.012(7) 0.012(6)
C25 0.162(11) 0.038(5) 0.068(7) 0.006(5) -0.004(7) -0.030(7)
C26 0.112(9) 0.047(6) 0.112(9) 0.002(6) -0.033(8) 0.022(6)
C27 0.100(10) 0.064(8) 0.227(18) 0.031(10) -0.064(11) 0.008(8)
C28 0.068(6) 0.072(7) 0.093(7) 0.027(6) -0.021(5) 0.007(6)
C29 0.049(5) 0.057(6) 0.076(7) 0.009(5) -0.018(5) -0.003(4)
N1 0.051(4) 0.037(4) 0.074(5) 0.002(3) 0.006(4) -0.013(3)
N2 0.052(4) 0.036(4) 0.042(4) -0.001(3) 0.002(3) 0.005(3)
B3 0.053(5) 0.034(5) 0.047(5) 0.001(4) 0.002(4) 0.005(4)
B4 0.039(5) 0.035(5) 0.061(6) -0.003(4) -0.004(4) -0.006(4)
B5 0.043(5) 0.037(5) 0.050(6) 0.000(4) 0.004(4) 0.010(4)
B6 0.056(7) 0.049(6) 0.048(6) 0.002(4) -0.012(4) 0.011(5)
B7 0.060(6) 0.040(6) 0.055(6) 0.002(4) -0.007(4) 0.003(5)
B8 0.059(7) 0.042(6) 0.049(5) -0.002(4) -0.003(4) -0.005(5)
B9 0.044(6) 0.042(6) 0.053(6) -0.012(4) 0.000(4) 0.004(4)
B10 0.051(7) 0.051(7) 0.056(7) -0.009(4) -0.003(4) 0.006(5)
B11 0.079(7) 0.061(7) 0.037(6) -0.010(5) -0.006(5) 0.003(6)

loop_
_atom_type_symbol
_atom_type_description
_atom_type_scat_dispersion_real
_atom_type_scat_dispersion_imag
_atom_type_scat_source
C C 0.0033 0.0016 'International Tables Vol C Tables 4.2.6.8 and 6.1.1.4'
H H 0.0000 0.0000 'International Tables Vol C Tables 4.2.6.8 and 6.1.1.4'
B B 0.0013 0.0007 'International Tables Vol C Tables 4.2.6.8 and 6.1.1.4'
N N 0.0061 0.0033 'International Tables Vol C Tables 4.2.6.8 and 6.1.1.4'
Ta Ta -0.7052 6.5227 'International Tables Vol C Tables 4.2.6.8 and 6.1.1.4'
O O 0.0106 0.0060 'International Tables Vol C Tables 4.2.6.8 and 6.1.1.4'

loop_
_geom_angle_atom_site_label_1
_geom_angle_atom_site_label_2
_geom_angle_atom_site_label_3
_geom_angle
N2 Ta1 C14 98.3(3)
N2 Ta1 O1 87.7(3)
C14 Ta1 O1 116.6(3)
N2 Ta1 N1 116.2(3)
C14 Ta1 N1 38.7(3)
O1 Ta1 N1 82.4(3)
N2 Ta1 B4 103.8(3)
C14 Ta1 B4 143.9(4)
O1 Ta1 B4 92.7(3)
N1 Ta1 B4 139.4(3)
N2 Ta1 B5 143.8(3)
C14 Ta1 B5 117.2(3)
O1 Ta1 B5 83.1(3)
N1 Ta1 B5 97.3(3)
B4 Ta1 B5 42.2(3)
N2 Ta1 B3 92.1(3)
C14 Ta1 B3 108.6(4)
O1 Ta1 B3 134.4(3)
N1 Ta1 B3 136.1(3)
B4 Ta1 B3 43.3(3)
B5 Ta1 B3 70.7(4)
N2 Ta1 C2 120.9(3)
C14 Ta1 C2 77.3(4)
O1 Ta1 C2 147.4(2)
N1 Ta1 C2 96.6(3)
B4 Ta1 C2 67.0(3)
B5 Ta1 C2 64.6(3)
B3 Ta1 C2 39.7(3)
N2 Ta1 C1 157.5(3)
C14 Ta1 C1 81.3(4)
O1 Ta1 C1 112.8(2)
N1 Ta1 C1 77.4(3)
B4 Ta1 C1 67.5(3)
B5 Ta1 C1 38.8(3)
B3 Ta1 C1 67.1(3)
C2 Ta1 C1 36.8(2)
C26 O1 C29 108.6(7)
C26 O1 Ta1 132.2(6)
C29 O1 Ta1 119.1(5)
C11 C1 C2 118.0(7)
C11 C1 B5 125.7(7)
C2 C1 B5 109.1(6)
C11 C1 B10 116.3(7)
C2 C1 B10 112.3(7)
B5 C1 B10 63.5(6)
C11 C1 B6 111.6(7)
C2 C1 B6 62.6(5)
B5 C1 B6 113.1(7)
B10 C1 B6 62.0(6)
C11 C1 Ta1 103.6(6)
C2 C1 Ta1 70.2(4)
B5 C1 Ta1 67.9(4)
B10 C1 Ta1 129.1(5)
B6 C1 Ta1 130.2(5)
C1 C2 B3 115.1(6)
C1 C2 B6 62.1(6)
B3 C2 B6 115.7(7)
C1 C2 B7 111.0(7)
B3 C2 B7 63.1(6)
B6 C2 B7 61.1(6)
C1 C2 Ta1 73.0(4)
B3 C2 Ta1 69.2(4)
B6 C2 Ta1 132.4(5)
B7 C2 Ta1 128.7(6)
C12 C11 C1 116.9(7)
N1 C12 C11 113.5(7)
N1 C14 Ta1 72.7(5)
N2 C15 C20 121.8(7)
N2 C15 C16 119.0(7)
C20 C15 C16 119.2(7)
C17 C16 C15 119.7(9)
C17 C16 C22 119.1(9)
C15 C16 C22 121.2(8)
C16 C17 C18 120.9(10)
C19 C18 C17 120.4(9)
C18 C19 C20 121.0(9)
C15 C20 C19 118.7(8)
C15 C20 C21 123.1(7)
C19 C20 C21 118.1(8)
C24 C23 C25 110.5(8)
C24 C23 B3 113.1(8)
C25 C23 B3 112.8(8)
C27 C26 O1 106.3(11)
C26 C27 C28 108.1(11)
C27 C28 C29 104.2(8)
O1 C29 C28 106.0(7)
C13 N1 C14 114.2(8)
C13 N1 C12 111.1(7)
C14 N1 C12 115.4(7)
C13 N1 Ta1 127.6(6)
C14 N1 Ta1 68.6(4)
C12 N1 Ta1 113.4(5)
C15 N2 Ta1 176.3(6)
C23 B3 C2 120.2(8)
C23 B3 B7 111.4(7)
C2 B3 B7 59.6(6)
C23 B3 B8 122.2(8)
C2 B3 B8 102.0(7)
B7 B3 B8 57.6(6)
C23 B3 B4 134.1(8)
C2 B3 B4 102.0(6)
B7 B3 B4 104.8(7)
B8 B3 B4 58.3(5)
C23 B3 Ta1 108.6(6)
C2 B3 Ta1 71.1(4)
B7 B3 Ta1 127.2(6)
B8 B3 Ta1 122.0(6)
B4 B3 Ta1 66.9(4)
B8 B4 B5 105.7(7)
B8 B4 B9 60.5(6)
B5 B4 B9 58.3(5)
B8 B4 B3 60.9(6)
B5 B4 B3 106.3(7)
B9 B4 B3 109.3(7)
B8 B4 Ta1 127.1(6)
B5 B4 Ta1 70.0(4)
B9 B4 Ta1 126.0(6)
B3 B4 Ta1 69.8(4)
C1 B5 B9 107.4(7)
C1 B5 B4 107.5(7)
B9 B5 B4 61.4(6)
C1 B5 B10 59.7(5)
B9 B5 B10 61.3(6)
B4 B5 B10 111.3(8)
C1 B5 Ta1 73.3(4)
B9 B5 Ta1 126.8(6)
B4 B5 Ta1 67.7(5)
B10 B5 Ta1 130.6(6)
C1 B6 C2 55.2(5)
C1 B6 B7 104.4(7)
C2 B6 B7 59.7(6)
C1 B6 B11 105.9(7)
C2 B6 B11 105.7(7)
B7 B6 B11 60.3(6)
C1 B6 B10 59.1(5)
C2 B6 B10 104.0(7)
B7 B6 B10 108.9(8)
B11 B6 B10 61.2(6)
B8 B7 C2 103.4(7)
B8 B7 B6 108.5(8)
C2 B7 B6 59.1(6)
B8 B7 B11 61.4(7)
C2 B7 B11 105.2(8)
B6 B7 B11 60.1(7)
B8 B7 B3 61.6(6)
C2 B7 B3 57.3(5)
B6 B7 B3 109.1(7)
B11 B7 B3 111.8(8)
B7 B8 B4 109.3(8)
B7 B8 B9 108.2(8)
B4 B8 B9 60.4(5)
B7 B8 B11 60.2(6)
B4 B8 B11 110.3(7)
B9 B8 B11 60.8(6)
B7 B8 B3 60.8(6)
B4 B8 B3 60.8(5)
B9 B8 B3 109.0(7)
B11 B8 B3 110.1(8)
B5 B9 B4 60.3(5)
B5 B9 B8 106.2(7)
B4 B9 B8 59.1(5)
B5 B9 B10 60.9(6)
B4 B9 B10 110.0(7)
B8 B9 B10 107.6(8)
B5 B9 B11 107.8(8)
B4 B9 B11 108.4(7)
B8 B9 B11 59.8(6)
B10 B9 B11 60.0(7)
C1 B10 B6 58.9(6)
C1 B10 B5 56.8(5)
B6 B10 B5 105.2(7)
C1 B10 B9 102.3(7)
B6 B10 B9 106.6(9)
B5 B10 B9 57.8(5)
C1 B10 B11 104.3(8)
B6 B10 B11 59.3(7)
B5 B10 B11 105.9(8)
B9 B10 B11 60.6(6)
B6 B11 B7 59.6(7)
B6 B11 B8 105.7(8)
B7 B11 B8 58.4(6)
B6 B11 B10 59.5(6)
B7 B11 B10 107.1(8)
B8 B11 B10 106.9(7)
B6 B11 B9 105.8(8)
B7 B11 B9 105.7(7)
B8 B11 B9 59.4(6)
B10 B11 B9 59.4(6)

loop_
_geom_bond_atom_site_label_1
_geom_bond_atom_site_label_2
_geom_bond_distance
Ta1 N2 1.806(7)
Ta1 C14 2.176(9)
Ta1 O1 2.229(6)
Ta1 N1 2.232(7)
Ta1 B4 2.427(10)
Ta1 B5 2.466(10)
Ta1 B3 2.477(10)
Ta1 C2 2.506(8)
Ta1 C1 2.548(9)
O1 C26 1.446(12)
O1 C29 1.454(11)
C1 C11 1.528(12)
C1 C2 1.596(10)
C1 B5 1.666(13)
C1 B10 1.721(13)
C1 B6 1.717(13)
C2 B3 1.694(13)
C2 B6 1.725(13)
C2 B7 1.736(13)
C11 C12 1.513(12)
C12 N1 1.503(11)
C13 N1 1.449(12)
C14 N1 1.461(10)
C15 N2 1.385(10)
C15 C20 1.406(11)
C15 C16 1.417(12)
C16 C17 1.377(12)
C16 C22 1.489(13)
C17 C18 1.387(14)
C18 C19 1.353(14)
C19 C20 1.417(12)
C20 C21 1.490(12)
C23 C24 1.505(13)
C23 C25 1.524(13)
C23 B3 1.644(12)
C26 C27 1.417(15)
C27 C28 1.462(16)
C28 C29 1.505(12)
B3 B7 1.795(14)
B3 B8 1.810(14)
B3 B4 1.808(13)
B4 B8 1.762(14)
B4 B5 1.764(13)
B4 B9 1.784(13)
B5 B9 1.728(14)
B5 B10 1.783(14)
B6 B7 1.760(16)
B6 B11 1.768(17)
B6 B10 1.771(15)
B7 B8 1.738(16)
B7 B11 1.771(16)
B8 B9 1.787(16)
B8 B11 1.793(15)
B9 B10 1.790(17)
B9 B11 1.811(15)
B10 B11 1.802(17)
